data_1559883
loop_
_publ_author_name
'Zatsikha, Yuriy V.'
'Blesener, Tanner S.'
'King, Alex J.'
'Healy, Andrew T.'
'Goff, Philip C.'
'Didukh, Natalia O.'
'Blank, David A.'
'Kovtun, Yuriy P.'
'Nemykin, Victor N.'

_publ_section_related_literature
; 
? 
;
_publ_section_title
;
 Fully Conjugated Pyrene-BODIPY and Pyrene-BODIPY-Ferrocene Dyads and
 Triads: Synthesis, Characterization, and Selective Noncovalent
 Interactions with Nanocarbon Materials.
;
_journal_name_full 'The journal of physical chemistry. B'
_journal_paper_doi 10.1021/acs.jpcb.0c10074
_journal_year 2020
_chemical_formula_moiety 'C47 H36 B1 Cl3 F2 N2 O4'
_chemical_formula_sum 'C47 H36 B Cl3 F2 N2 O4'
_chemical_formula_weight 847.98
_space_group_IT_number 14
_space_group_name_Hall '-P 2yn'
_space_group_name_H-M_alt 'P 1 21/n 1'
_symmetry_cell_setting monoclinic
_symmetry_space_group_name_Hall '-P 2yn'
_symmetry_space_group_name_H-M 'P 1 21/n 1'
_atom_sites_solution_hydrogens difmap
_atom_sites_solution_primary direct
_audit_creation_date 2017-05-18
_audit_creation_method CRYSTALS_ver_14.61
_cell_angle_alpha 90
_cell_angle_beta 110.060(8)
_cell_angle_gamma 90
_cell_formula_units_Z 4
_cell_length_a 11.8942(2)
_cell_length_b 24.6471(4)
_cell_length_c 14.7953(10)
_cell_measurement_reflns_used 22435
_cell_measurement_temperature 123
_cell_measurement_theta_max 65
_cell_measurement_theta_min 2
_cell_volume 4074.2(4)
_computing_cell_refinement 'USER DEFINED CELL REFINEMENT'
_computing_data_collection 'USER DEFINED DATA COLLECTION'
_computing_data_reduction 'USER DEFINED DATA REDUCTION'
_computing_molecular_graphics 'CAMERON (Watkin et al., 1996)'
_computing_publication_material 'CRYSTALS (Betteridge et al., 2003)'
_computing_structure_refinement 'CRYSTALS (Betteridge et al., 2003)'
_computing_structure_solution 'SHELXS 86 (Sheldrick, 1986)'
_diffrn_ambient_temperature 123
_diffrn_measured_fraction_theta_full 0.987
_diffrn_measured_fraction_theta_max 0.972
_diffrn_measurement_device Serial
_diffrn_measurement_device_type Unknown
_diffrn_measurement_method \w
_diffrn_radiation_monochromator graphite
_diffrn_radiation_type 'Cu K\a'
_diffrn_radiation_wavelength 1.54187
_diffrn_reflns_av_R_equivalents 0.057
_diffrn_reflns_limit_h_max 13
_diffrn_reflns_limit_h_min -6
_diffrn_reflns_limit_k_max 28
_diffrn_reflns_limit_k_min -28
_diffrn_reflns_limit_l_max 17
_diffrn_reflns_limit_l_min -17
_diffrn_reflns_number 22435
_diffrn_reflns_theta_full 25.376
_diffrn_reflns_theta_max 65.066
_diffrn_reflns_theta_min 3.587
_diffrn_standards_decay_% 0.00
_diffrn_standards_interval_time 2
_diffrn_standards_number 22435
_exptl_absorpt_coefficient_mu 2.510
_exptl_absorpt_correction_T_max 0.70
_exptl_absorpt_correction_T_min 0.45
_exptl_absorpt_correction_type multi-scan
_exptl_absorpt_process_details 'DENZO/SCALEPACK (Otwinowski & Minor, 1997)'
_exptl_crystal_colour blue
_exptl_crystal_density_diffrn 1.382
_exptl_crystal_density_method 'not measured'
_exptl_crystal_description block
_exptl_crystal_F_000 1752
_exptl_crystal_size_max 0.260
_exptl_crystal_size_mid 0.190
_exptl_crystal_size_min 0.140
_refine_diff_density_max 1.70
_refine_diff_density_min -2.00
_refine_ls_extinction_method None
_refine_ls_goodness_of_fit_ref 0.9563
_refine_ls_hydrogen_treatment constr
_refine_ls_matrix_type full
_refine_ls_number_parameters 532
_refine_ls_number_reflns 6689
_refine_ls_number_restraints 0
_refine_ls_R_factor_all 0.1948
_refine_ls_R_factor_gt 0.1027
_refine_ls_shift/su_max 0.0003311
_refine_ls_shift/su_mean 0.0000560
_refine_ls_structure_factor_coef Fsqd
_refine_ls_weighting_details
;
 Method, part 1, Chebychev polynomial, (Watkin, 1994, Prince, 1982) 
 [weight] = 1.0/[A~0~*T~0~(x)+A~1~*T~1~(x) ... +A~n-1~]*T~n-1~(x)] 
 where A~i~ are the Chebychev coefficients listed below and x= Fcalc/Fmax 
 Method = Robust Weighting (Prince, 1982) 
 W = [weight] * [1-(deltaF/6*sigmaF)^2^]^2^ 
 A~i~ are: 
 66.2 87.2 25.4 
;
_refine_ls_weighting_scheme calc
_refine_ls_wR_factor_all 0.2312
_refine_ls_wR_factor_gt 0.1536
_refine_ls_wR_factor_ref 0.2312
_reflns_limit_h_max 13
_reflns_limit_h_min -13
_reflns_limit_k_max 28
_reflns_limit_k_min 0
_reflns_limit_l_max 17
_reflns_limit_l_min 0
_reflns_number_gt 3120
_reflns_number_total 6733
_reflns_threshold_expression I>2.0\s(I)
_oxford_diffrn_Wilson_B_factor 0.00
_oxford_diffrn_Wilson_scale 0.00
_oxford_refine_ls_r_factor_ref 0.1948
_oxford_refine_ls_scale 0.4967(11)
_oxford_reflns_number_all 6689
_oxford_reflns_threshold_expression_ref I>-3.0\s(I)
_oxford_structure_analysis_title '_06182015-1'
_cod_data_source_file jp0c10074_si_002.cif
_cod_data_source_block 1
_cod_original_cell_volume 4074.2(3)
_cod_original_sg_symbol_H-M 'P 1 21/n 1 '
_cod_original_formula_sum 'C47 H36 B1 Cl3 F2 N2 O4'
_cod_database_code 1559883

loop_
_symmetry_equiv_pos_as_xyz
x,y,z
-x,-y,-z
-x+1/2,y+1/2,-z+1/2
x+1/2,-y+1/2,z+1/2

loop_
_atom_site_label
_atom_site_type_symbol
_atom_site_fract_x
_atom_site_fract_y
_atom_site_fract_z
_atom_site_U_iso_or_equiv
_atom_site_occupancy
_atom_site_adp_type
_atom_site_refinement_flags_posn
_atom_site_refinement_flags_adp
_atom_site_refinement_flags_occupancy
_atom_site_disorder_assembly
_atom_site_disorder_group
_atom_site_attached_hydrogens
Cl1 Cl 0.1941(5) 0.42712(19) 0.4204(6) 0.2821 1.0000 Uani . . . . . .
C234 C 0.2007(11) 0.3603(5) 0.4317(8) 0.0802 1.0000 Uani . . . . . .
Cl3 Cl 0.0681(3) 0.33167(15) 0.3573(2) 0.0959 1.0000 Uani . . . . . .
Cl2 Cl 0.2372(4) 0.33808(19) 0.5465(2) 0.1313 1.0000 Uani . . . . . .
F1 F 0.4805(4) 0.46628(16) 0.7998(3) 0.0408 1.0000 Uani . . . . . .
B1 B 0.4750(8) 0.4114(3) 0.8134(6) 0.0378 1.0000 Uani . . . . . .
F2 F 0.3587(4) 0.39266(18) 0.7688(3) 0.0440 1.0000 Uani . . . . . .
N1 N 0.5603(6) 0.3807(2) 0.7705(4) 0.0365 1.0000 Uani . . . . . .
C4 C 0.6403(7) 0.3396(3) 0.8191(5) 0.0353 1.0000 Uani . . . . . .
C3 C 0.6983(7) 0.3198(3) 0.7567(5) 0.0389 1.0000 Uani . . . . . .
C11 C 0.7892(7) 0.2755(3) 0.7887(5) 0.0374 1.0000 Uani . . . . . .
C12 C 0.8878(7) 0.2807(3) 0.8721(6) 0.0417 1.0000 Uani . . . . . .
C13 C 0.9677(8) 0.2388(3) 0.9040(6) 0.0510 1.0000 Uani . . . . . .
C14 C 0.9507(9) 0.1906(4) 0.8525(7) 0.0563 1.0000 Uani . . . . . .
C15 C 0.8530(8) 0.1845(3) 0.7680(6) 0.0499 1.0000 Uani . . . . . .
C16 C 0.7732(7) 0.2272(3) 0.7367(6) 0.0419 1.0000 Uani . . . . . .
C2 C 0.6566(7) 0.3501(3) 0.6720(5) 0.0361 1.0000 Uani . . . . . .
C1 C 0.5694(8) 0.3873(3) 0.6822(5) 0.0424 1.0000 Uani . . . . . .
C10 C 0.4958(8) 0.4284(3) 0.6125(5) 0.0475 1.0000 Uani . . . . . .
C17 C 0.6994(7) 0.3525(3) 0.5907(5) 0.0417 1.0000 Uani . . . . . .
O2 O 0.7697(5) 0.3098(2) 0.5901(4) 0.0509 1.0000 Uani . . . . . .
C18 C 0.8270(8) 0.3114(4) 0.5161(6) 0.0518 1.0000 Uani . . . . . .
C19 C 0.9051(11) 0.2623(5) 0.5332(8) 0.0852 1.0000 Uani . . . . . .
O1 O 0.6771(6) 0.3879(3) 0.5314(4) 0.0585 1.0000 Uani . . . . . .
C5 C 0.6570(7) 0.3276(3) 0.9138(5) 0.0393 1.0000 Uani . . . . . .
C6 C 0.6048(7) 0.3580(3) 0.9667(5) 0.0401 1.0000 Uani . . . . . .
N2 N 0.5176(6) 0.3976(2) 0.9232(4) 0.0376 1.0000 Uani . . . . . .
C9 C 0.4819(7) 0.4197(3) 0.9916(6) 0.0397 1.0000 Uani . . . . . .
C8 C 0.5503(7) 0.3973(3) 1.0837(5) 0.0364 1.0000 Uani . . . . . .
C7 C 0.6232(7) 0.3577(3) 1.0674(6) 0.0392 1.0000 Uani . . . . . .
C20 C 0.7030(7) 0.3201(3) 1.1378(5) 0.0385 1.0000 Uani . . . . . .
C25 C 0.6648(8) 0.2958(3) 1.2074(5) 0.0450 1.0000 Uani . . . . . .
C24 C 0.7324(9) 0.2566(3) 1.2676(6) 0.0527 1.0000 Uani . . . . . .
C23 C 0.8418(9) 0.2401(4) 1.2623(7) 0.0607 1.0000 Uani . . . . . .
C22 C 0.8820(8) 0.2648(4) 1.1951(6) 0.0552 1.0000 Uani . . . . . .
C21 C 0.8154(8) 0.3049(3) 1.1342(6) 0.0447 1.0000 Uani . . . . . .
C26 C 0.5545(8) 0.4142(3) 1.1811(5) 0.0424 1.0000 Uani . . . . . .
O3 O 0.4722(5) 0.4148(2) 1.2110(4) 0.0448 1.0000 Uani . . . . . .
O4 O 0.6679(5) 0.4276(2) 1.2337(4) 0.0429 1.0000 Uani . . . . . .
C27 C 0.6896(8) 0.4410(4) 1.3342(6) 0.0529 1.0000 Uani . . . . . .
C28 C 0.8161(11) 0.4612(6) 1.3733(8) 0.1127 1.0000 Uani . . . . . .
C29 C 0.3833(7) 0.4591(3) 0.9642(5) 0.0393 1.0000 Uani . . . . . .
C30 C 0.3296(7) 0.4773(3) 1.0253(6) 0.0416 1.0000 Uani . . . . . .
C31 C 0.2260(7) 0.5141(3) 0.9983(6) 0.0390 1.0000 Uani . . . . . .
C32 C 0.1708(7) 0.5310(3) 0.9025(6) 0.0384 1.0000 Uani . . . . . .
C33 C 0.0694(7) 0.5625(3) 0.8760(6) 0.0419 1.0000 Uani . . . . . .
C34 C 0.0184(7) 0.5788(3) 0.9444(6) 0.0429 1.0000 Uani . . . . . .
C46 C 0.0737(7) 0.5634(3) 1.0428(6) 0.0378 1.0000 Uani . . . . . .
C44 C 0.1800(7) 0.5309(3) 1.0699(5) 0.0376 1.0000 Uani . . . . . .
C43 C 0.2311(7) 0.5173(3) 1.1698(5) 0.0402 1.0000 Uani . . . . . .
C42 C 0.1821(7) 0.5339(3) 1.2358(6) 0.0465 1.0000 Uani . . . . . .
C41 C 0.0740(7) 0.5650(3) 1.2092(6) 0.0413 1.0000 Uani . . . . . .
C45 C 0.0208(7) 0.5786(3) 1.1118(6) 0.0431 1.0000 Uani . . . . . .
C37 C -0.0897(7) 0.6098(3) 1.0815(6) 0.0442 1.0000 Uani . . . . . .
C36 C -0.1394(8) 0.6243(3) 0.9814(7) 0.0491 1.0000 Uani . . . . . .
C35 C -0.0913(8) 0.6105(3) 0.9162(6) 0.0487 1.0000 Uani . . . . . .
C38 C -0.1392(8) 0.6236(3) 1.1505(7) 0.0547 1.0000 Uani . . . . . .
C39 C -0.0870(8) 0.6094(4) 1.2446(7) 0.0568 1.0000 Uani . . . . . .
C40 C 0.0196(8) 0.5797(4) 1.2756(6) 0.0510 1.0000 Uani . . . . . .
H21 H 0.2659 0.3453 0.4103 0.1175 1.0000 Uiso R . . . . .
H121 H 0.8978 0.3131 0.9054 0.0663 1.0000 Uiso R . . . . .
H131 H 1.0355 0.2421 0.9600 0.0746 1.0000 Uiso R . . . . .
H141 H 1.0028 0.1617 0.8741 0.0750 1.0000 Uiso R . . . . .
H151 H 0.8460 0.1532 0.7325 0.0696 1.0000 Uiso R . . . . .
H161 H 0.7039 0.2227 0.6793 0.0595 1.0000 Uiso R . . . . .
H192 H 0.4826 0.4127 0.5479 0.0892 1.0000 Uiso R . . . . .
H193 H 0.5406 0.4631 0.6219 0.0897 1.0000 Uiso R . . . . .
H191 H 0.4182 0.4317 0.6237 0.0899 1.0000 Uiso R . . . . .
H221 H 0.8756 0.3441 0.5249 0.0864 1.0000 Uiso R . . . . .
H222 H 0.7635 0.3100 0.4522 0.0861 1.0000 Uiso R . . . . .
H232 H 0.9541 0.2605 0.4928 0.1400 1.0000 Uiso R . . . . .
H233 H 0.9585 0.2639 0.5994 0.1393 1.0000 Uiso R . . . . .
H231 H 0.8597 0.2301 0.5259 0.1406 1.0000 Uiso R . . . . .
H251 H 0.7070 0.2978 0.9434 0.0662 1.0000 Uiso R . . . . .
H321 H 0.5917 0.3067 1.2131 0.0653 1.0000 Uiso R . . . . .
H331 H 0.7055 0.2393 1.3136 0.0672 1.0000 Uiso R . . . . .
H341 H 0.8877 0.2136 1.3049 0.0816 1.0000 Uiso R . . . . .
H351 H 0.9554 0.2542 1.1884 0.0814 1.0000 Uiso R . . . . .
H361 H 0.8443 0.3204 1.0885 0.0725 1.0000 Uiso R . . . . .
H401 H 0.6389 0.4690 1.3445 0.0829 1.0000 Uiso R . . . . .
H402 H 0.6825 0.4087 1.3687 0.0826 1.0000 Uiso R . . . . .
H411 H 0.8421 0.4689 1.4414 0.1798 1.0000 Uiso R . . . . .
H413 H 0.8197 0.4929 1.3357 0.1803 1.0000 Uiso R . . . . .
H412 H 0.8609 0.4315 1.3622 0.1804 1.0000 Uiso R . . . . .
H421 H 0.3550 0.4729 0.8998 0.0579 1.0000 Uiso R . . . . .
H431 H 0.3621 0.4663 1.0897 0.0579 1.0000 Uiso R . . . . .
H451 H 0.2060 0.5213 0.8571 0.0631 1.0000 Uiso R . . . . .
H461 H 0.0275 0.5720 0.8113 0.0667 1.0000 Uiso R . . . . .
H501 H 0.3029 0.4959 1.1933 0.0590 1.0000 Uiso R . . . . .
H511 H 0.2176 0.5242 1.2991 0.0689 1.0000 Uiso R . . . . .
H551 H -0.2078 0.6452 0.9622 0.0698 1.0000 Uiso R . . . . .
H561 H -0.1284 0.6210 0.8529 0.0752 1.0000 Uiso R . . . . .
H571 H -0.2113 0.6438 1.1303 0.0715 1.0000 Uiso R . . . . .
H581 H -0.1225 0.6195 1.2889 0.0906 1.0000 Uiso R . . . . .
H591 H 0.0560 0.5704 1.3401 0.0779 1.0000 Uiso R . . . . .

loop_
_atom_site_aniso_label
_atom_site_aniso_U_11
_atom_site_aniso_U_22
_atom_site_aniso_U_33
_atom_site_aniso_U_23
_atom_site_aniso_U_13
_atom_site_aniso_U_12
Cl1 0.171(5) 0.098(3) 0.388(10) 0.113(5) -0.147(6) -0.061(3)
C234 0.091(9) 0.080(8) 0.062(7) 0.003(6) 0.016(6) -0.022(6)
Cl3 0.085(2) 0.119(3) 0.0720(18) -0.0188(18) 0.0125(16) -0.0205(19)
Cl2 0.116(3) 0.175(4) 0.077(2) 0.050(2) 0.000(2) -0.042(3)
F1 0.051(3) 0.031(2) 0.042(2) 0.0008(18) 0.017(2) 0.0017(19)
B1 0.044(5) 0.033(4) 0.043(5) -0.002(4) 0.023(4) 0.006(4)
F2 0.042(3) 0.050(3) 0.040(2) -0.004(2) 0.013(2) 0.000(2)
N1 0.042(4) 0.031(3) 0.035(3) -0.002(3) 0.012(3) -0.008(3)
C4 0.041(4) 0.021(3) 0.046(4) -0.004(3) 0.017(3) -0.005(3)
C3 0.054(5) 0.026(4) 0.042(4) -0.012(3) 0.024(4) -0.005(3)
C11 0.046(5) 0.039(4) 0.032(4) -0.002(3) 0.021(4) 0.000(3)
C12 0.045(5) 0.036(4) 0.051(5) -0.003(4) 0.024(4) -0.002(3)
C13 0.051(5) 0.046(5) 0.055(5) -0.003(4) 0.017(4) 0.009(4)
C14 0.063(6) 0.047(5) 0.066(6) 0.008(4) 0.031(5) 0.010(4)
C15 0.059(6) 0.036(4) 0.056(5) -0.007(4) 0.022(4) 0.005(4)
C16 0.041(5) 0.040(4) 0.045(4) -0.010(4) 0.016(4) 0.001(3)
C2 0.040(4) 0.032(4) 0.037(4) -0.001(3) 0.014(3) 0.005(3)
C1 0.055(5) 0.035(4) 0.031(4) -0.001(3) 0.007(4) -0.001(4)
C10 0.052(5) 0.051(5) 0.036(4) 0.003(4) 0.010(4) 0.005(4)
C17 0.049(5) 0.044(5) 0.036(4) -0.002(4) 0.020(4) -0.003(4)
O2 0.065(4) 0.055(3) 0.042(3) 0.003(3) 0.030(3) 0.012(3)
C18 0.060(6) 0.063(6) 0.039(4) 0.003(4) 0.025(4) 0.011(4)
C19 0.098(9) 0.105(9) 0.067(7) 0.020(6) 0.047(7) 0.049(7)
O1 0.074(4) 0.068(4) 0.039(3) 0.010(3) 0.027(3) 0.021(3)
C5 0.049(5) 0.026(4) 0.041(4) -0.003(3) 0.013(4) -0.009(3)
C6 0.053(5) 0.030(4) 0.042(4) -0.004(3) 0.022(4) -0.006(3)
N2 0.045(4) 0.029(3) 0.040(3) 0.001(3) 0.017(3) 0.003(3)
C9 0.043(5) 0.033(4) 0.043(4) -0.003(3) 0.014(4) -0.005(3)
C8 0.047(5) 0.021(3) 0.041(4) 0.001(3) 0.016(4) -0.004(3)
C7 0.055(5) 0.022(4) 0.047(4) -0.006(3) 0.025(4) -0.006(3)
C20 0.045(5) 0.035(4) 0.030(4) 0.001(3) 0.007(3) 0.000(3)
C25 0.055(5) 0.041(4) 0.037(4) -0.003(3) 0.013(4) -0.001(4)
C24 0.084(7) 0.032(4) 0.040(5) 0.005(4) 0.018(5) 0.002(4)
C23 0.082(7) 0.042(5) 0.049(5) -0.002(4) 0.011(5) 0.016(5)
C22 0.060(6) 0.048(5) 0.055(5) -0.016(4) 0.016(5) 0.014(4)
C21 0.052(5) 0.035(4) 0.044(4) 0.000(3) 0.011(4) 0.002(4)
C26 0.072(6) 0.019(3) 0.039(4) 0.005(3) 0.022(4) 0.001(4)
O3 0.057(4) 0.040(3) 0.044(3) 0.005(2) 0.026(3) 0.001(3)
O4 0.056(4) 0.039(3) 0.036(3) 0.001(2) 0.019(3) 0.000(3)
C27 0.073(6) 0.054(5) 0.037(4) 0.001(4) 0.026(4) 0.007(5)
C28 0.099(10) 0.179(15) 0.052(7) -0.031(8) 0.015(6) -0.065(10)
C29 0.044(5) 0.032(4) 0.040(4) 0.002(3) 0.011(4) -0.009(3)
C30 0.051(5) 0.037(4) 0.037(4) -0.003(3) 0.016(4) -0.006(4)
C31 0.050(5) 0.023(4) 0.050(5) -0.001(3) 0.026(4) -0.002(3)
C32 0.042(5) 0.031(4) 0.046(4) 0.000(3) 0.019(4) 0.001(3)
C33 0.046(5) 0.037(4) 0.040(4) 0.007(3) 0.011(4) 0.006(3)
C34 0.044(5) 0.029(4) 0.054(5) 0.003(3) 0.014(4) -0.006(3)
C46 0.041(4) 0.029(4) 0.051(5) -0.005(3) 0.026(4) -0.007(3)
C44 0.041(4) 0.029(4) 0.044(4) -0.001(3) 0.015(3) -0.009(3)
C43 0.037(4) 0.040(4) 0.046(4) -0.012(4) 0.018(4) -0.005(3)
C42 0.046(5) 0.050(5) 0.042(4) -0.005(4) 0.014(4) -0.009(4)
C41 0.042(5) 0.034(4) 0.053(5) -0.007(4) 0.023(4) -0.006(3)
C45 0.044(5) 0.033(4) 0.053(5) -0.002(4) 0.016(4) -0.007(3)
C37 0.051(5) 0.023(4) 0.060(5) -0.009(3) 0.021(4) -0.004(3)
C36 0.045(5) 0.033(4) 0.068(6) 0.001(4) 0.017(4) -0.002(4)
C35 0.051(5) 0.031(4) 0.057(5) 0.005(4) 0.010(4) -0.001(4)
C38 0.047(5) 0.044(5) 0.073(6) -0.018(4) 0.020(5) -0.002(4)
C39 0.056(6) 0.055(5) 0.070(6) -0.013(5) 0.035(5) -0.003(4)
C40 0.049(5) 0.061(6) 0.047(5) -0.016(4) 0.021(4) -0.009(4)

loop_
_atom_type_symbol
_atom_type_scat_dispersion_real
_atom_type_scat_dispersion_imag
_atom_type_scat_Cromer_Mann_a1
_atom_type_scat_Cromer_Mann_b1
_atom_type_scat_Cromer_Mann_a2
_atom_type_scat_Cromer_Mann_b2
_atom_type_scat_Cromer_Mann_a3
_atom_type_scat_Cromer_Mann_b3
_atom_type_scat_Cromer_Mann_a4
_atom_type_scat_Cromer_Mann_b4
_atom_type_scat_Cromer_Mann_c
_atom_type_scat_source
C 0.0181 0.0091 2.3100 20.8439 1.0200 10.2075 1.5886 0.5687 0.8650 51.6512 0.2156 'International Tables Vol C 4.2.6.8 and 6.1.1.4'
H 0.0000 0.0000 0.4930 10.5109 0.3229 26.1257 0.1402 3.1424 0.0408 57.7998 0.0030 'International Tables Vol C 4.2.6.8 and 6.1.1.4'
B 0.0090 0.0039 2.0545 23.2185 1.3326 1.0210 1.0979 60.3498 0.7068 0.1403 -0.1932 'International Tables Vol C 4.2.6.8 and 6.1.1.4'
F 0.0727 0.0534 3.5392 10.2825 2.6412 4.2944 1.5170 0.2615 1.0243 26.1476 0.2776 'International Tables Vol C 4.2.6.8 and 6.1.1.4'
N 0.0311 0.0180 12.2126 0.0057 3.1322 9.8933 2.0125 28.9975 1.1663 0.5826 -11.5290 'International Tables Vol C 4.2.6.8 and 6.1.1.4'
O 0.0492 0.0322 3.0485 13.2771 2.2868 5.7011 1.5463 0.3239 0.8670 32.9089 0.2508 'International Tables Vol C 4.2.6.8 and 6.1.1.4'
Cl 0.3639 0.7018 11.4604 0.0104 7.1964 1.1662 6.2556 18.5194 1.6455 47.7784 -9.5574 'International Tables Vol C 4.2.6.8 and 6.1.1.4'

loop_
_geom_angle_atom_site_label_1
_geom_angle_site_symmetry_1
_geom_angle_atom_site_label_2
_geom_angle_site_symmetry_2
_geom_angle_atom_site_label_3
_geom_angle_site_symmetry_3
_geom_angle
_geom_angle_publ_flag
Cl1 . C234 . Cl3 . 109.9(7) yes
Cl1 . C234 . Cl2 . 114.3(7) yes
Cl3 . C234 . Cl2 . 111.7(6) yes
Cl1 . C234 . H21 . 110.5 no
Cl3 . C234 . H21 . 106.4 no
Cl2 . C234 . H21 . 103.8 no
F1 . B1 . F2 . 110.3(7) yes
F1 . B1 . N1 . 110.4(6) yes
F2 . B1 . N1 . 109.0(6) yes
F1 . B1 . N2 . 110.6(6) yes
F2 . B1 . N2 . 109.6(6) yes
N1 . B1 . N2 . 107.0(6) yes
B1 . N1 . C4 . 124.1(6) yes
B1 . N1 . C1 . 127.6(7) yes
C4 . N1 . C1 . 108.3(6) yes
N1 . C4 . C3 . 108.1(6) yes
N1 . C4 . C5 . 120.6(7) yes
C3 . C4 . C5 . 131.1(7) yes
C4 . C3 . C11 . 120.4(7) yes
C4 . C3 . C2 . 107.3(7) yes
C11 . C3 . C2 . 132.2(7) yes
C3 . C11 . C12 . 120.9(7) yes
C3 . C11 . C16 . 120.1(7) yes
C12 . C11 . C16 . 119.0(7) yes
C11 . C12 . C13 . 120.7(8) yes
C11 . C12 . H121 . 118.0 no
C13 . C12 . H121 . 121.3 no
C12 . C13 . C14 . 120.1(8) yes
C12 . C13 . H131 . 121.5 no
C14 . C13 . H131 . 118.4 no
C13 . C14 . C15 . 120.3(8) yes
C13 . C14 . H141 . 120.9 no
C15 . C14 . H141 . 118.7 no
C14 . C15 . C16 . 118.9(8) yes
C14 . C15 . H151 . 119.1 no
C16 . C15 . H151 . 121.9 no
C11 . C16 . C15 . 121.0(8) yes
C11 . C16 . H161 . 119.8 no
C15 . C16 . H161 . 119.2 no
C3 . C2 . C1 . 107.2(6) yes
C3 . C2 . C17 . 130.1(7) yes
C1 . C2 . C17 . 122.1(7) yes
C2 . C1 . N1 . 109.0(7) yes
C2 . C1 . C10 . 129.4(7) yes
N1 . C1 . C10 . 121.6(7) yes
C1 . C10 . H192 . 105.2 no
C1 . C10 . H193 . 109.1 no
H192 . C10 . H193 . 111.8 no
C1 . C10 . H191 . 107.3 no
H192 . C10 . H191 . 110.1 no
H193 . C10 . H191 . 112.9 no
C2 . C17 . O2 . 111.6(7) yes
C2 . C17 . O1 . 125.4(7) yes
O2 . C17 . O1 . 123.0(7) yes
C17 . O2 . C18 . 115.5(6) yes
O2 . C18 . C19 . 105.8(7) yes
O2 . C18 . H221 . 109.1 no
C19 . C18 . H221 . 110.0 no
O2 . C18 . H222 . 108.3 no
C19 . C18 . H222 . 111.0 no
H221 . C18 . H222 . 112.4 no
C18 . C19 . H232 . 113.8 no
C18 . C19 . H233 . 107.0 no
H232 . C19 . H233 . 107.6 no
C18 . C19 . H231 . 111.3 no
H232 . C19 . H231 . 109.5 no
H233 . C19 . H231 . 107.5 no
C4 . C5 . C6 . 121.8(7) yes
C4 . C5 . H251 . 118.8 no
C6 . C5 . H251 . 119.4 no
C5 . C6 . N2 . 121.5(7) yes
C5 . C6 . C7 . 130.8(8) yes
N2 . C6 . C7 . 107.8(6) yes
B1 . N2 . C6 . 123.4(6) yes
B1 . N2 . C9 . 128.5(6) yes
C6 . N2 . C9 . 108.1(6) yes
N2 . C9 . C8 . 109.6(7) yes
N2 . C9 . C29 . 119.4(7) yes
C8 . C9 . C29 . 130.9(7) yes
C9 . C8 . C7 . 107.0(7) yes
C9 . C8 . C26 . 129.2(7) yes
C7 . C8 . C26 . 123.7(7) yes
C6 . C7 . C8 . 107.4(7) yes
C6 . C7 . C20 . 124.8(7) yes
C8 . C7 . C20 . 127.8(7) yes
C7 . C20 . C25 . 119.9(7) yes
C7 . C20 . C21 . 122.1(7) yes
C25 . C20 . C21 . 117.9(7) yes
C20 . C25 . C24 . 121.0(8) yes
C20 . C25 . H321 . 119.1 no
C24 . C25 . H321 . 119.9 no
C25 . C24 . C23 . 121.4(8) yes
C25 . C24 . H331 . 121.1 no
C23 . C24 . H331 . 117.5 no
C24 . C23 . C22 . 118.2(8) yes
C24 . C23 . H341 . 120.2 no
C22 . C23 . H341 . 121.6 no
C23 . C22 . C21 . 121.3(9) yes
C23 . C22 . H351 . 120.8 no
C21 . C22 . H351 . 117.9 no
C20 . C21 . C22 . 120.2(8) yes
C20 . C21 . H361 . 120.5 no
C22 . C21 . H361 . 119.3 no
C8 . C26 . O3 . 126.8(8) yes
C8 . C26 . O4 . 108.9(7) yes
O3 . C26 . O4 . 124.3(7) yes
C26 . O4 . C27 . 115.9(6) yes
O4 . C27 . C28 . 105.8(7) yes
O4 . C27 . H401 . 115.0 no
C28 . C27 . H401 . 107.4 no
O4 . C27 . H402 . 109.7 no
C28 . C27 . H402 . 109.2 no
H401 . C27 . H402 . 109.6 no
C27 . C28 . H411 . 112.8 no
C27 . C28 . H413 . 106.4 no
H411 . C28 . H413 . 112.3 no
C27 . C28 . H412 . 103.0 no
H411 . C28 . H412 . 109.5 no
H413 . C28 . H412 . 112.5 no
C9 . C29 . C30 . 123.5(7) yes
C9 . C29 . H421 . 118.9 no
C30 . C29 . H421 . 117.6 no
C29 . C30 . C31 . 124.6(7) yes
C29 . C30 . H431 . 117.3 no
C31 . C30 . H431 . 118.1 no
C30 . C31 . C32 . 121.0(7) yes
C30 . C31 . C44 . 118.8(7) yes
C32 . C31 . C44 . 120.2(7) yes
C31 . C32 . C33 . 121.1(7) yes
C31 . C32 . H451 . 118.6 no
C33 . C32 . H451 . 120.3 no
C32 . C33 . C34 . 120.6(7) yes
C32 . C33 . H461 . 122.4 no
C34 . C33 . H461 . 116.9 no
C33 . C34 . C46 . 119.8(7) yes
C33 . C34 . C35 . 120.9(7) yes
C46 . C34 . C35 . 119.3(8) yes
C34 . C46 . C44 . 119.2(7) yes
C34 . C46 . C45 . 119.9(7) yes
C44 . C46 . C45 . 120.8(7) yes
C46 . C44 . C31 . 119.1(7) yes
C46 . C44 . C43 . 116.2(7) yes
C31 . C44 . C43 . 124.7(7) yes
C44 . C43 . C42 . 122.3(8) yes
C44 . C43 . H501 . 120.8 no
C42 . C43 . H501 . 116.8 no
C43 . C42 . C41 . 122.0(8) yes
C43 . C42 . H511 . 119.6 no
C41 . C42 . H511 . 118.4 no
C42 . C41 . C45 . 117.2(7) yes
C42 . C41 . C40 . 122.3(8) yes
C45 . C41 . C40 . 120.4(8) yes
C46 . C45 . C41 . 121.3(7) yes
C46 . C45 . C37 . 119.6(7) yes
C41 . C45 . C37 . 119.1(7) yes
C45 . C37 . C36 . 117.2(7) yes
C45 . C37 . C38 . 118.1(8) yes
C36 . C37 . C38 . 124.7(8) yes
C37 . C36 . C35 . 124.0(8) yes
C37 . C36 . H551 . 117.7 no
C35 . C36 . H551 . 118.4 no
C34 . C35 . C36 . 119.9(8) yes
C34 . C35 . H561 . 120.6 no
C36 . C35 . H561 . 119.4 no
C37 . C38 . C39 . 122.1(9) yes
C37 . C38 . H571 . 117.7 no
C39 . C38 . H571 . 120.2 no
C38 . C39 . C40 . 120.9(8) yes
C38 . C39 . H581 . 119.8 no
C40 . C39 . H581 . 119.3 no
C39 . C40 . C41 . 119.4(8) yes
C39 . C40 . H591 . 121.1 no
C41 . C40 . H591 . 119.5 no

loop_
_geom_bond_atom_site_label_1
_geom_bond_site_symmetry_1
_geom_bond_atom_site_label_2
_geom_bond_site_symmetry_2
_geom_bond_distance
_geom_bond_publ_flag
Cl1 . C234 . 1.654(12) yes
C234 . Cl3 . 1.735(11) yes
C234 . Cl2 . 1.693(11) yes
C234 . H21 . 1.004 no
F1 . B1 . 1.371(9) yes
B1 . F2 . 1.392(10) yes
B1 . N1 . 1.564(10) yes
B1 . N2 . 1.564(10) yes
N1 . C4 . 1.409(9) yes
N1 . C1 . 1.357(9) yes
C4 . C3 . 1.415(10) yes
C4 . C5 . 1.378(10) yes
C3 . C11 . 1.495(10) yes
C3 . C2 . 1.396(10) yes
C11 . C12 . 1.386(10) yes
C11 . C16 . 1.394(10) yes
C12 . C13 . 1.372(11) yes
C12 . H121 . 0.926 no
C13 . C14 . 1.388(12) yes
C13 . H131 . 0.940 no
C14 . C15 . 1.392(12) yes
C14 . H141 . 0.927 no
C15 . C16 . 1.385(11) yes
C15 . H151 . 0.922 no
C16 . H161 . 0.966 no
C2 . C1 . 1.430(10) yes
C2 . C17 . 1.459(10) yes
C1 . C10 . 1.495(10) yes
C10 . H192 . 0.992 no
C10 . H193 . 0.993 no
C10 . H191 . 0.996 no
C17 . O2 . 1.346(9) yes
C17 . O1 . 1.200(9) yes
O2 . C18 . 1.474(9) yes
C18 . C19 . 1.495(12) yes
C18 . H221 . 0.974 no
C18 . H222 . 0.988 no
C19 . H232 . 0.967 no
C19 . H233 . 0.969 no
C19 . H231 . 0.945 no
C5 . C6 . 1.376(10) yes
C5 . H251 . 0.952 no
C6 . N2 . 1.409(10) yes
C6 . C7 . 1.430(10) yes
N2 . C9 . 1.341(9) yes
C9 . C8 . 1.437(10) yes
C9 . C29 . 1.468(11) yes
C8 . C7 . 1.380(10) yes
C8 . C26 . 1.484(10) yes
C7 . C20 . 1.472(10) yes
C20 . C25 . 1.396(11) yes
C20 . C21 . 1.407(11) yes
C25 . C24 . 1.371(11) yes
C25 . H321 . 0.940 no
C24 . C23 . 1.391(13) yes
C24 . H331 . 0.947 no
C23 . C22 . 1.382(13) yes
C23 . H341 . 0.942 no
C22 . C21 . 1.388(11) yes
C22 . H351 . 0.949 no
C21 . H361 . 0.939 no
C26 . O3 . 1.205(10) yes
C26 . O4 . 1.348(10) yes
O4 . C27 . 1.457(9) yes
C27 . C28 . 1.501(14) yes
C27 . H401 . 0.963 no
C27 . H402 . 0.965 no
C28 . H411 . 0.966 no
C28 . H413 . 0.968 no
C28 . H412 . 0.951 no
C29 . C30 . 1.349(11) yes
C29 . H421 . 0.959 no
C30 . C31 . 1.470(11) yes
C30 . H431 . 0.938 no
C31 . C32 . 1.405(10) yes
C31 . C44 . 1.410(10) yes
C32 . C33 . 1.374(10) yes
C32 . H451 . 0.936 no
C33 . C34 . 1.405(11) yes
C33 . H461 . 0.944 no
C34 . C46 . 1.428(11) yes
C34 . C35 . 1.455(11) yes
C46 . C44 . 1.432(10) yes
C46 . C45 . 1.423(10) yes
C44 . C43 . 1.432(10) yes
C43 . C42 . 1.361(10) yes
C43 . H501 . 0.961 no
C42 . C41 . 1.431(11) yes
C42 . H511 . 0.918 no
C41 . C45 . 1.401(11) yes
C41 . C40 . 1.398(11) yes
C45 . C37 . 1.455(11) yes
C37 . C36 . 1.439(12) yes
C37 . C38 . 1.384(12) yes
C36 . C35 . 1.323(12) yes
C36 . H551 . 0.921 no
C35 . H561 . 0.925 no
C38 . C39 . 1.362(13) yes
C38 . H571 . 0.947 no
C39 . C40 . 1.399(12) yes
C39 . H581 . 0.927 no
C40 . H591 . 0.930 no

loop_
_geom_hbond_atom_site_label_D
_geom_hbond_site_symmetry_D
_geom_hbond_atom_site_label_H
_geom_hbond_site_symmetry_H
_geom_hbond_atom_site_label_A
_geom_hbond_site_symmetry_A
_geom_hbond_angle_DHA
_geom_hbond_distance_DH
_geom_hbond_distance_HA
_geom_hbond_distance_DA
_geom_hbond_publ_flag
C15 . H151 . O3 4_554 137.8(3) 0.922 2.343 3.088(12) yes
C27 . H402 . O1 1_556 136.0(3) 0.965 2.484 3.248(12) yes
C30 . H431 . C26 . 131.6(2) 0.938 2.566 3.265(12) yes
C30 . H431 . O3 . 155.6(2) 0.938 2.220 3.099(12) yes
